data_7239491
loop_
_publ_author_name
'Kobayashi, Yuka'
'Fujii, Takenori'
'Terasaki, Ichiro'
'Kino, Hiori'
'Jin, Yongcheng'
'Hibino, Takashi'
'Kobayashi, Tetsuya'
'Nishibori, Eiji'
'Sawa, Hiroshi'
'Yoshikawa, Hideki'
'Terauchi, Takeshi'
'Sumi, Satoshi'

_publ_section_title
;
 Room-temperature proton transport and its effect on thermopower in a
 solid ionic semiconductor, TTFCOONH4
;
_journal_issue 16
_journal_name_full 'Journal of Materials Chemistry A'
_journal_page_first 5089
_journal_paper_doi 10.1039/c3ta00011g
_journal_volume 1
_journal_year 2013
_chemical_compound_source 'see text'
_chemical_formula_moiety 'C7 H3 O2 S4, H4 N'
_chemical_formula_sum 'C7 H7 N O2 S4'
_chemical_formula_weight 265.42
_space_group_IT_number 14
_space_group_name_Hall '-P 2ybc'
_space_group_name_H-M_alt 'P 1 21/c 1'
_symmetry_cell_setting monoclinic
_symmetry_Int_Tables_number 14
_symmetry_space_group_name_Hall '-P 2ybc'
_symmetry_space_group_name_H-M 'P 1 21/c 1'
_audit_creation_date 'Sep 18 16:55:28 2011'
_audit_creation_method 'PLATON <TABLE ACC> option'
_audit_update_record
;
;
_cell_angle_alpha 90
_cell_angle_beta 90.8189(12)
_cell_angle_gamma 90
_cell_formula_units_Z 4
_cell_length_a 6.23950(10)
_cell_length_b 3.99250(10)
_cell_length_c 40.3716(7)
_cell_measurement_temperature 100
_cell_volume 1005.60(3)
_computing_cell_refinement 'Synchrotron Powder(Eiji Nishibori,2007)'
_computing_data_reduction 'Synchrotron Powder'
_computing_structure_refinement 'Synchrotron Powder'
_diffrn_ambient_temperature 90
_diffrn_detector 'Imaging Plate'
_diffrn_radiation_monochromator Si(111)
_diffrn_radiation_type synchrotron
_diffrn_radiation_wavelength 0.94680
_diffrn_source synchrotron
_diffrn_source_type 'SPring-8 BL02B2'
_exptl_absorpt_coefficient_mu 2.244
_exptl_crystal_colour ' orange'
_exptl_crystal_density_diffrn 1.753
_exptl_crystal_density_method 'Not Measured'
_exptl_crystal_description ' ?'
_exptl_crystal_F_000 544
_pd_meas_2theta_range_inc 0.010
_pd_meas_2theta_range_max 78.860
_pd_meas_2theta_range_min 0.010
_pd_meas_number_of_points 7886
_pd_meas_scan_method step
_pd_proc_2theta_range_inc 0.010
_pd_proc_2theta_range_max 77.860
_pd_proc_2theta_range_min 2.000
_pd_proc_ls_pref_orient_corr ' ?'
_pd_proc_ls_profile_function pseudo-Voigt
_pd_proc_ls_prof_wR_factor 0.019
_pd_proc_wavelength 0.94680
_pd_spec_mounting ' capillary'
_pd_spec_mount_mode transmission
_pd_spec_shape cylinder
_refine_ls_extinction_method none
_refine_ls_hydrogen_treatment noref
_refine_ls_number_restraints 0
_refine_ls_R_I_factor 0.058
_refine_ls_structure_factor_coef Inet
_cod_data_source_file c3ta00011g.txt
_cod_data_source_block 1
_cod_depositor_comments
;
The following automatic conversions were performed:

data item '_symmetry_cell_setting' value 'Monoclinic' was changed to
'monoclinic' in accordance with the
/home/saulius/struct/COD-crude-data/automatic-downloads/DataCite-retrospective/RSC/depositions/lib/dictionaries/cif_core.dic
dictionary named 'cif_core.dic' version 2.4.2 last updated on
2011-04-26.

Automatic conversion script
Id: cif_fix_values 6909 2019-04-08 15:41:33Z antanas 
;
_cod_original_sg_symbol_H-M 'P 21/c'
_cod_database_code 7239491

loop_
_symmetry_equiv_pos_site_id
_symmetry_equiv_pos_as_xyz
1 x,y,z
2 -x,1/2+y,1/2-z
3 -x,-y,-z
4 x,1/2-y,1/2+z

loop_
_atom_site_label
_atom_site_type_symbol
_atom_site_thermal_displace_type
_atom_site_fract_x
_atom_site_fract_y
_atom_site_fract_z
_atom_site_occupancy
_atom_site_U_iso_or_equiv
S3 S Uiso 0.4429(7) -0.2023(6) 0.19838(8) 1.000 0.0153(3)
S4 S Uiso -0.0009(7) -0.2293(6) 0.17376(8) 1.000 0.0153(3)
S5 S Uiso 0.5822(7) 0.2056(6) 0.13166(8) 1.000 0.0153(3)
S6 S Uiso 0.1384(7) 0.1786(6) 0.10705(8) 1.000 0.0153(3)
O12 O Uiso 0.0490(18) 0.4623(4) 0.04257(6) 1.000 0.0103(6)
O13 O Uiso 0.3581(7) 0.6881(5) 0.03240(7) 1.000 0.0103(6)
C1 C Uiso 0.26184(15) -0.0962(2) 0.16651(2) 1.000 0.0110(10)
C2 C Uiso 0.31947(15) 0.0725(2) 0.13891(2) 1.000 0.0110(10)
C7 C Uiso 0.054(3) -0.4117(6) 0.21141(9) 1.000 0.0103(6)
C8 C Uiso 0.259(3) -0.3992(6) 0.22279(9) 1.000 0.0103(6)
C9 C Uiso 0.529(3) 0.3881(6) 0.09410(9) 1.000 0.0103(6)
C10 C Uiso 0.321(3) 0.3754(6) 0.08255(9) 1.000 0.0103(6)
C11 C Uiso 0.2403(12) 0.5111(5) 0.05186(7) 1.000 0.0103(6)
N19 N Uiso 0.75637(15) 0.9581(2) 0.02414(2) 1.000 0.044(3)
H14 H Uiso -0.07233(15) -0.5285(2) 0.22476(2) 1.000 0.0103(6)
H15 H Uiso 0.30865(15) -0.5053(2) 0.24589(2) 1.000 0.0103(6)
H16 H Uiso 0.65365(15) 0.5048(2) 0.08067(2) 1.000 0.0103(6)
H20 H Uiso 0.8155(2) 1.0297(4) 0.04284(3) 1.000 0.044(3)
H21 H Uiso 0.7750(2) 1.1092(4) 0.00847(3) 1.000 0.044(3)
H22 H Uiso 0.6179(2) 0.9257(4) 0.02701(3) 1.000 0.044(3)
H23 H Uiso 0.8170(2) 0.7677(4) 0.01825(3) 1.000 0.044(3)

loop_
_atom_type_symbol
_atom_type_description
_atom_type_scat_dispersion_real
_atom_type_scat_dispersion_imag
S S 0.17930 0.22050
O O 0.01750 0.01140
N N 0.01020 0.00630
H H 0.00000 0.00000
C C 0.00560 0.00310

loop_
_geom_angle_atom_site_label_1
_geom_angle_atom_site_label_2
_geom_angle_atom_site_label_3
_geom_angle
_geom_angle_publ_flag
C1 S3 C8 95.9(5) yes
C1 S4 C7 95.8(6) yes
C2 S5 C9 96.2(6) yes
C2 S6 C10 96.2(5) yes
H20 N19 H22 109.45(14) no
H20 N19 H23 109.48(16) no
H21 N19 H22 109.46(15) no
H21 N19 H23 109.50(15) no
H22 N19 H23 109.45(16) no
H20 N19 H21 109.49(16) no
S3 C1 C2 123.24(14) yes
S3 C1 S4 113.52(17) yes
S4 C1 C2 123.24(13) yes
S6 C2 C1 123.23(14) yes
S5 C2 S6 113.53(17) yes
S5 C2 C1 123.24(13) yes
S4 C7 C8 117.4(9) yes
S3 C8 C7 117.3(4) yes
S5 C9 C10 117.1(9) yes
C9 C10 C11 126.6(10) no
S6 C10 C9 117.0(4) yes
S6 C10 C11 116.3(12) yes
O12 C11 C10 121.1(8) yes
O12 C11 O13 116.6(3) yes
O13 C11 C10 122.3(9) yes
C8 C7 H14 123.0(6) no
S4 C7 H14 119.5(12) no
S3 C8 H15 119.8(14) no
C7 C8 H15 122.9(12) no
C10 C9 H16 122.6(6) no
S5 C9 H16 120.3(13) no

loop_
_geom_bond_atom_site_label_1
_geom_bond_atom_site_label_2
_geom_bond_distance
_geom_bond_publ_flag
S3 C1 1.752(4) yes
S3 C8 1.714(13) yes
S4 C1 1.752(4) yes
S4 C7 1.716(6) yes
S5 C2 1.752(4) yes
S5 C9 1.711(6) yes
S6 C2 1.752(4) yes
S6 C10 1.711(13) yes
O12 C11 1.261(13) yes
O13 C11 1.294(6) yes
N19 H20 0.8831(15) no
N19 H21 0.8830(16) no
N19 H22 0.8829(16) no
N19 H23 0.8832(17) no
C1 C2 1.3550(12) no
C7 C8 1.35(2) no
C9 C10 1.37(2) no
C10 C11 1.437(8) no
C7 H14 1.068(14) no
C8 H15 1.066(6) no
C9 H16 1.062(14) no

loop_
_geom_contact_atom_site_label_1
_geom_contact_atom_site_label_2
_geom_contact_distance
_geom_contact_site_symmetry_2
_geom_contact_publ_flag
S3 S4 3.625(6) 1_655 no
S3 S5 3.697(4) 1_545 no
S3 S5 3.276(4) . no
S3 C8 3.550(7) 1_565 no
S4 S6 3.697(4) 1_545 no
S4 S3 3.625(6) 1_455 no
S4 S5 3.542(5) 1_455 no
S4 S6 3.275(4) . no
S4 C7 3.615(4) 1_565 no
S5 S3 3.697(4) 1_565 no
S5 S3 3.276(4) . no
S5 C9 3.612(4) 1_545 no
S5 S4 3.542(5) 1_655 no
S5 S6 3.625(6) 1_655 no
S6 C10 3.549(7) 1_545 no
S6 S4 3.275(4) . no
S6 S4 3.697(4) 1_565 no
S6 S5 3.625(6) 1_455 no
S6 O12 2.886(4) . no
S6 C11 3.537(4) 1_545 no
S3 H15 2.826(4) 2_655 no
O12 S6 2.886(4) . no
O12 N19 2.811(7) 1_445 no
O12 N19 2.787(7) 1_455 no
O13 C10 3.420(4) 1_565 no
O13 N19 2.769(3) 3_675 no
O13 N19 2.734(4) . no
O12 H20 2.694(6) 1_455 no
O12 H21 2.596(8) 1_445 no
O12 H21 2.906(5) 3_675 no
O12 H23 2.762(4) 3_665 no
O12 H20 2.260(8) 1_445 no
O12 H23 2.123(8) 1_455 no
O13 H16 2.762(4) . no
O13 H22 1.893(4) . no
O13 H21 2.007(3) 3_675 no
O13 H22 2.857(3) 3_675 no
N19 O12 2.787(7) 1_655 no
N19 O12 2.811(7) 1_665 no
N19 O13 2.734(4) . no
N19 O13 2.769(3) 3_675 no
C1 C7 3.536(7) 1_565 no
C1 C8 3.593(3) 1_565 no
C1 C2 3.5211(11) 1_545 no
C2 C1 3.5211(11) 1_565 no
C2 C9 3.538(8) 1_545 no
C2 C10 3.595(3) 1_545 no
C7 C1 3.536(7) 1_545 no
C7 S4 3.615(4) 1_545 no
C8 S3 3.550(7) 1_545 no
C8 C1 3.593(3) 1_545 no
C9 C2 3.538(8) 1_565 no
C9 S5 3.612(4) 1_565 no
C10 C2 3.595(3) 1_565 no
C10 O13 3.420(4) 1_545 no
C10 S6 3.549(7) 1_565 no
C11 S6 3.537(4) 1_565 no
C7 H14 2.998(3) 2_555 no
C8 H14 2.846(8) 2_555 no
C11 H22 3.060(6) . no
C11 H21 2.869(3) 3_675 no
C11 H23 3.058(3) 3_665 no
H14 C8 2.846(8) 2_545 no
H14 C7 2.998(3) 2_545 no
H15 S3 2.826(4) 2_645 no
H16 O13 2.762(4) . no
H20 O12 2.694(6) 1_655 no
H20 O12 2.260(8) 1_665 no
H21 O12 2.596(8) 1_665 no
H21 O12 2.906(5) 3_675 no
H21 O13 2.007(3) 3_675 no
H21 C11 2.869(3) 3_675 no
H22 O13 1.893(4) . no
H22 C11 3.060(6) . no
H22 O13 2.857(3) 3_675 no
H23 O12 2.123(8) 1_655 no
H23 O12 2.762(4) 3_665 no
H23 C11 3.058(3) 3_665 no

loop_
_geom_hbond_atom_site_label_D
_geom_hbond_atom_site_label_H
_geom_hbond_atom_site_label_A
_geom_hbond_distance_DH
_geom_hbond_distance_HA
_geom_hbond_distance_DA
_geom_hbond_angle_DHA
_geom_hbond_site_symmetry_A
_geom_hbond_publ_flag
N19 H20 O12 0.8831(15) 2.260(8) 2.811(7) 120.32(14) 1_665 yes
N19 H21 O13 0.8830(16) 2.007(3) 2.769(3) 143.83(17) 3_675 yes
N19 H22 O13 0.8829(16) 1.893(4) 2.734(4) 158.36(18) . yes
N19 H23 O12 0.8832(17) 2.123(8) 2.787(7) 131.43(13) 1_655 yes
C8 H15 S3 1.066(6) 2.826(4) 3.858(10) 163.0(9) 2_645 yes

loop_
_geom_torsion_atom_site_label_1
_geom_torsion_atom_site_label_2
_geom_torsion_atom_site_label_3
_geom_torsion_atom_site_label_4
_geom_torsion
_geom_torsion_publ_flag
C8 S3 C1 S4 0.0(2) no
C8 S3 C1 C2 -179.98(18) no
C1 S3 C8 C7 0.0(4) no
C7 S4 C1 S3 0.0(2) no
C7 S4 C1 C2 180.00(19) no
C1 S4 C7 C8 0.0(4) no
C9 S5 C2 S6 0.0(2) no
C9 S5 C2 C1 -179.98(18) no
C2 S5 C9 C10 0.0(4) no
C10 S6 C2 S5 0.0(2) no
C10 S6 C2 C1 -180.00(17) no
C2 S6 C10 C9 0.0(4) no
C2 S6 C10 C11 180.0(3) no
S3 C1 C2 S5 0.00(19) no
S3 C1 C2 S6 -180.00(16) no
S4 C1 C2 S5 180.00(16) no
S4 C1 C2 S6 0.02(18) no
S4 C7 C8 S3 0.0(5) no
S5 C9 C10 S6 0.0(5) no
S5 C9 C10 C11 -180.0(3) no
S6 C10 C11 O12 -5.5(5) no
S6 C10 C11 O13 174.5(3) no
C9 C10 C11 O12 174.5(4) no
C9 C10 C11 O13 -5.5(7) no
